data_4329838
loop_
_publ_author_name
'Christian Hering'
'Mathias Lehmann'
'Axel Schulz'
'Alexander Villinger'

_publ_contact_author_address
;
Universit\"at Rostock
Institut f\"ur Chemie
Abteilung f\"ur Anorganische Chemie
Albert-Einstein-Strasse 3a 
18059 Rostock
Bundesrepublik Deutschland
;
_publ_contact_author_email
;
axel.schulz@uni-rostock.de, alexander.villinger@uni-rostock.de'
;
_publ_contact_author_fax '+49 (0)381/498-6382'
_publ_contact_author_name 'Axel Schulz'
_publ_contact_author_phone '+49 (0)381/498-6400 or 6403'
_publ_section_title
;
 Chlorine/Methyl Exchange Reactions in Silylated Aminostibanes: A New
 Route To Stibinostibonium Cations
;
_journal_name_full 'Inorganic Chemistry'
_journal_page_first 8212
_journal_page_last 8224
_journal_paper_doi 10.1021/ic300770b
_journal_volume 51
_journal_year 2012
_chemical_formula_moiety 'C27 H34 Cl0.13 N6.63 Sb Si'
_chemical_formula_sum 'C27 H34 Cl0.13 N6.63 Sb Si'
_chemical_formula_weight 605.63
_chemical_name_systematic
;
 ?
;
_space_group_IT_number 2
_symmetry_cell_setting triclinic
_symmetry_Int_Tables_number 2
_symmetry_space_group_name_Hall '-P 1'
_symmetry_space_group_name_H-M 'P -1'
_atom_sites_solution_hydrogens geom
_atom_sites_solution_primary direct
_atom_sites_solution_secondary difmap
_audit_author_name 'Villinger, A.'
_audit_creation_method SHELXL-97
_cell_angle_alpha 72.4640(10)
_cell_angle_beta 71.9590(10)
_cell_angle_gamma 87.9850(10)
_cell_formula_units_Z 2
_cell_length_a 10.8087(3)
_cell_length_b 11.6186(4)
_cell_length_c 12.4497(4)
_cell_measurement_reflns_used 9761
_cell_measurement_temperature 173(2)
_cell_measurement_theta_max 65.088
_cell_measurement_theta_min 5.242
_cell_volume 1414.59(8)
_computing_cell_refinement 'Bruker Apex V7.51A'
_computing_data_collection 'Bruker Apex V7.51A'
_computing_data_reduction 'Bruker SAINT'
_computing_molecular_graphics 'ORTEP-3v2.01 (Farrugia, 1997)'
_computing_publication_material SHELXL-97
_computing_structure_refinement 'SHELXL-97 (Sheldrick, 1997)'
_computing_structure_solution 'SHELXS-97 (Sheldrick, 1997)'
_diffrn_ambient_temperature 173(2)
_diffrn_measured_fraction_theta_full 0.993
_diffrn_measured_fraction_theta_max 0.993
_diffrn_measurement_device_type 'Bruker Apex Kappa II-CCD-diffractometer'
_diffrn_measurement_method 'phi and omega scans'
_diffrn_radiation_monochromator graphite
_diffrn_radiation_source 'sealed tube'
_diffrn_radiation_type MoK\a
_diffrn_radiation_wavelength 0.71073
_diffrn_reflns_av_R_equivalents 0.0250
_diffrn_reflns_av_sigmaI/netI 0.0221
_diffrn_reflns_limit_h_max 15
_diffrn_reflns_limit_h_min -16
_diffrn_reflns_limit_k_max 17
_diffrn_reflns_limit_k_min -17
_diffrn_reflns_limit_l_max 18
_diffrn_reflns_limit_l_min -18
_diffrn_reflns_number 37090
_diffrn_reflns_theta_full 32.50
_diffrn_reflns_theta_max 32.50
_diffrn_reflns_theta_min 2.23
_exptl_absorpt_coefficient_mu 1.057
_exptl_absorpt_correction_T_max 0.7780
_exptl_absorpt_correction_T_min 0.6147
_exptl_absorpt_correction_type multi-scan
_exptl_absorpt_process_details '(SADABS; Sheldrick, 2004)'
_exptl_crystal_colour colourless
_exptl_crystal_density_diffrn 1.422
_exptl_crystal_description block
_exptl_crystal_F_000 619
_exptl_crystal_size_max 0.51
_exptl_crystal_size_mid 0.38
_exptl_crystal_size_min 0.25
_refine_diff_density_max 0.568
_refine_diff_density_min -0.477
_refine_diff_density_rms 0.065
_refine_ls_extinction_method none
_refine_ls_goodness_of_fit_ref 1.054
_refine_ls_hydrogen_treatment constr
_refine_ls_matrix_type full
_refine_ls_number_parameters 344
_refine_ls_number_reflns 10188
_refine_ls_number_restraints 0
_refine_ls_restrained_S_all 1.054
_refine_ls_R_factor_all 0.0298
_refine_ls_R_factor_gt 0.0240
_refine_ls_shift/su_max 0.004
_refine_ls_shift/su_mean 0.000
_refine_ls_structure_factor_coef Fsqd
_refine_ls_weighting_details 'calc w=1/[\s^2^(Fo^2^)+(0.0294P)^2^+0.4655P] where P=(Fo^2^+2Fc^2^)/3'
_refine_ls_weighting_scheme calc
_refine_ls_wR_factor_gt 0.0595
_refine_ls_wR_factor_ref 0.0636
_reflns_number_gt 9118
_reflns_number_total 10188
_reflns_threshold_expression >2\s(I)
_cod_data_source_file ic300770b_si_001_10.cif
_cod_data_source_block is_ch07
_cod_database_code 4329838

loop_
_symmetry_equiv_pos_as_xyz
'x, y, z'
'-x, -y, -z'

loop_
_atom_site_label
_atom_site_type_symbol
_atom_site_fract_x
_atom_site_fract_y
_atom_site_fract_z
_atom_site_U_iso_or_equiv
_atom_site_adp_type
_atom_site_occupancy
_atom_site_symmetry_multiplicity
_atom_site_calc_flag
_atom_site_refinement_flags
_atom_site_disorder_assembly
_atom_site_disorder_group
Sb1 Sb 0.854354(8) 0.887628(8) 0.672395(8) 0.02772(3) Uani 1 1 d . . .
Si1 Si 0.58444(3) 0.77639(3) 0.64731(3) 0.02660(7) Uani 1 1 d . . .
N1 N 0.72321(10) 0.75504(9) 0.69776(9) 0.02249(18) Uani 1 1 d . A .
N2 N 0.84364(15) 0.98166(13) 0.50066(11) 0.0400(3) Uani 1 1 d . A .
N3 N 0.80032(14) 1.07758(13) 0.47968(13) 0.0415(3) Uani 1 1 d . . .
N4 N 0.7609(2) 1.17000(16) 0.45129(19) 0.0645(5) Uani 1 1 d . A .
N5 N 0.7339(6) 1.0104(4) 0.7392(5) 0.0507(9) Uani 0.875(5) 1 d P A 1
N6 N 0.7807(3) 1.07079(16) 0.7855(2) 0.0529(6) Uani 0.875(5) 1 d P A 1
N7 N 0.8163(3) 1.13051(19) 0.8285(2) 0.0838(10) Uani 0.875(5) 1 d P A 1
Cl1 Cl 0.7359(11) 1.0424(7) 0.7478(9) 0.047(2) Uani 0.125(5) 1 d P A 2
C1 C 0.75253(11) 0.63890(10) 0.76420(10) 0.01991(19) Uani 1 1 d . . .
C2 C 0.77127(11) 0.53963(11) 0.71811(10) 0.02084(19) Uani 1 1 d . A .
C3 C 0.79152(12) 0.42672(11) 0.78920(11) 0.0242(2) Uani 1 1 d . . .
H3 H 0.8013 0.3599 0.7589 0.029 Uiso 1 1 calc R A .
C4 C 0.79772(14) 0.40929(12) 0.90225(11) 0.0283(2) Uani 1 1 d . A .
H4 H 0.8089 0.3312 0.9500 0.034 Uiso 1 1 calc R . .
C5 C 0.78737(14) 0.50739(12) 0.94452(11) 0.0280(2) Uani 1 1 d . . .
H5 H 0.7947 0.4968 1.0210 0.034 Uiso 1 1 calc R A .
C6 C 0.76626(12) 0.62221(11) 0.87712(10) 0.0233(2) Uani 1 1 d . A .
C7 C 0.77832(11) 0.54752(11) 0.59415(10) 0.0213(2) Uani 1 1 d . . .
C8 C 0.87988(11) 0.61880(11) 0.49746(10) 0.0225(2) Uani 1 1 d . A .
C9 C 0.88891(12) 0.62121(12) 0.38276(11) 0.0265(2) Uani 1 1 d . . .
H9 H 0.9561 0.6714 0.3179 0.032 Uiso 1 1 calc R A .
C10 C 0.80305(13) 0.55270(13) 0.36021(11) 0.0276(2) Uani 1 1 d . A .
C11 C 0.70658(13) 0.47869(12) 0.45654(11) 0.0273(2) Uani 1 1 d . . .
H11 H 0.6480 0.4300 0.4427 0.033 Uiso 1 1 calc R A .
C12 C 0.69325(12) 0.47370(11) 0.57302(11) 0.0239(2) Uani 1 1 d . A .
C13 C 0.76685(13) 0.72190(12) 0.93043(10) 0.0252(2) Uani 1 1 d . . .
C14 C 0.88626(13) 0.76151(12) 0.93525(11) 0.0281(2) Uani 1 1 d . A .
C15 C 0.88649(16) 0.84271(15) 0.99813(14) 0.0378(3) Uani 1 1 d . . .
H15 H 0.9673 0.8709 0.9995 0.045 Uiso 1 1 calc R A .
C16 C 0.77201(18) 0.88320(15) 1.05846(15) 0.0432(4) Uani 1 1 d . A .
C17 C 0.65501(17) 0.84429(15) 1.05255(14) 0.0396(3) Uani 1 1 d . . .
H17 H 0.5761 0.8732 1.0922 0.048 Uiso 1 1 calc R A .
C18 C 0.64991(14) 0.76396(13) 0.99006(12) 0.0309(3) Uani 1 1 d . A .
C19 C 0.98532(12) 0.68895(13) 0.51182(12) 0.0278(2) Uani 1 1 d . . .
H19A H 1.0709 0.6694 0.4670 0.042 Uiso 1 1 calc R A .
H19B H 0.9784 0.6672 0.5960 0.042 Uiso 1 1 calc R . .
H19C H 0.9752 0.7758 0.4818 0.042 Uiso 1 1 calc R . .
C20 C 0.81599(17) 0.55593(17) 0.23517(13) 0.0389(3) Uani 1 1 d . . .
H20A H 0.7987 0.4742 0.2339 0.058 Uiso 1 1 calc R A .
H20B H 0.9046 0.5861 0.1834 0.058 Uiso 1 1 calc R . .
H20C H 0.7531 0.6096 0.2070 0.058 Uiso 1 1 calc R . .
C21 C 0.58969(14) 0.38389(14) 0.67020(12) 0.0320(3) Uani 1 1 d . . .
H21A H 0.5111 0.3849 0.6466 0.048 Uiso 1 1 calc R A .
H21B H 0.5687 0.4060 0.7436 0.048 Uiso 1 1 calc R . .
H21C H 0.6222 0.3026 0.6834 0.048 Uiso 1 1 calc R . .
C22 C 1.01399(14) 0.71430(15) 0.87887(14) 0.0344(3) Uani 1 1 d . . .
H22A H 1.0856 0.7735 0.8610 0.052 Uiso 1 1 calc R A .
H22B H 1.0123 0.7009 0.8053 0.052 Uiso 1 1 calc R . .
H22C H 1.0270 0.6378 0.9337 0.052 Uiso 1 1 calc R . .
C23 C 0.7744(3) 0.9672(2) 1.1298(2) 0.0676(7) Uani 1 1 d . . .
H23A H 0.8545 0.9585 1.1520 0.101 Uiso 1 1 calc R A .
H23B H 0.6986 0.9466 1.2017 0.101 Uiso 1 1 calc R . .
H23C H 0.7717 1.0509 1.0821 0.101 Uiso 1 1 calc R . .
C24 C 0.52085(15) 0.72085(17) 0.98998(14) 0.0403(3) Uani 1 1 d . . .
H24A H 0.4504 0.7515 1.0436 0.060 Uiso 1 1 calc R A .
H24B H 0.5131 0.6322 1.0169 0.060 Uiso 1 1 calc R . .
H24C H 0.5146 0.7507 0.9095 0.060 Uiso 1 1 calc R . .
C25 C 0.46140(15) 0.64834(16) 0.73990(15) 0.0387(3) Uani 1 1 d . A .
H25A H 0.4828 0.5790 0.7096 0.058 Uiso 1 1 calc R . .
H25B H 0.3747 0.6730 0.7366 0.058 Uiso 1 1 calc R . .
H25C H 0.4619 0.6255 0.8222 0.058 Uiso 1 1 calc R . .
C26 C 0.50931(16) 0.91719(15) 0.67114(15) 0.0397(3) Uani 1 1 d . A .
H26A H 0.4970 0.9158 0.7529 0.060 Uiso 1 1 calc R . .
H26B H 0.4247 0.9221 0.6570 0.060 Uiso 1 1 calc R . .
H26C H 0.5668 0.9877 0.6160 0.060 Uiso 1 1 calc R . .
C27 C 0.61787(16) 0.79065(15) 0.48802(13) 0.0363(3) Uani 1 1 d . A .
H27A H 0.6880 0.8534 0.4395 0.055 Uiso 1 1 calc R . .
H27B H 0.5388 0.8128 0.4658 0.055 Uiso 1 1 calc R . .
H27C H 0.6445 0.7133 0.4747 0.055 Uiso 1 1 calc R . .

loop_
_atom_site_aniso_label
_atom_site_aniso_U_11
_atom_site_aniso_U_22
_atom_site_aniso_U_33
_atom_site_aniso_U_23
_atom_site_aniso_U_13
_atom_site_aniso_U_12
Sb1 0.02880(5) 0.02452(5) 0.02621(5) -0.00305(3) -0.00786(3) -0.00102(3)
Si1 0.02403(15) 0.03029(17) 0.02440(16) -0.00547(13) -0.00945(13) 0.00697(13)
N1 0.0230(4) 0.0229(4) 0.0200(4) -0.0038(3) -0.0074(4) 0.0033(3)
N2 0.0478(8) 0.0361(7) 0.0276(6) -0.0009(5) -0.0079(5) -0.0027(5)
N3 0.0364(7) 0.0404(7) 0.0414(7) 0.0004(6) -0.0150(6) -0.0063(5)
N4 0.0664(11) 0.0412(9) 0.0794(13) 0.0037(8) -0.0357(10) 0.0068(8)
N5 0.0597(15) 0.043(2) 0.0577(16) -0.0241(14) -0.0222(11) 0.0096(16)
N6 0.0867(16) 0.0215(7) 0.0488(10) -0.0090(7) -0.0210(11) 0.0066(8)
N7 0.153(3) 0.0316(10) 0.0826(18) -0.0241(10) -0.0517(18) 0.0032(13)
Cl1 0.057(3) 0.042(4) 0.044(3) -0.017(3) -0.0140(19) 0.002(3)
C1 0.0194(5) 0.0219(5) 0.0169(4) -0.0037(4) -0.0057(4) 0.0014(4)
C2 0.0210(5) 0.0237(5) 0.0178(4) -0.0047(4) -0.0075(4) 0.0013(4)
C3 0.0279(5) 0.0226(5) 0.0236(5) -0.0056(4) -0.0115(4) 0.0024(4)
C4 0.0363(6) 0.0241(5) 0.0247(6) -0.0015(4) -0.0157(5) 0.0019(5)
C5 0.0364(7) 0.0286(6) 0.0200(5) -0.0035(4) -0.0138(5) 0.0002(5)
C6 0.0257(5) 0.0261(5) 0.0183(5) -0.0061(4) -0.0080(4) 0.0008(4)
C7 0.0222(5) 0.0241(5) 0.0175(5) -0.0054(4) -0.0073(4) 0.0036(4)
C8 0.0218(5) 0.0249(5) 0.0204(5) -0.0068(4) -0.0063(4) 0.0028(4)
C9 0.0252(5) 0.0318(6) 0.0197(5) -0.0071(4) -0.0040(4) 0.0020(5)
C10 0.0295(6) 0.0350(6) 0.0199(5) -0.0104(5) -0.0083(4) 0.0047(5)
C11 0.0294(6) 0.0326(6) 0.0235(5) -0.0104(5) -0.0113(5) 0.0011(5)
C12 0.0243(5) 0.0266(5) 0.0207(5) -0.0058(4) -0.0081(4) 0.0004(4)
C13 0.0295(6) 0.0265(5) 0.0184(5) -0.0064(4) -0.0062(4) 0.0014(4)
C14 0.0311(6) 0.0305(6) 0.0226(5) -0.0094(5) -0.0069(5) -0.0004(5)
C15 0.0402(8) 0.0388(8) 0.0340(7) -0.0173(6) -0.0038(6) -0.0086(6)
C16 0.0528(9) 0.0371(8) 0.0357(8) -0.0201(6) 0.0017(7) -0.0071(7)
C17 0.0410(8) 0.0380(8) 0.0331(7) -0.0164(6) 0.0033(6) 0.0012(6)
C18 0.0316(6) 0.0339(7) 0.0221(5) -0.0077(5) -0.0019(5) 0.0011(5)
C19 0.0231(5) 0.0332(6) 0.0264(6) -0.0109(5) -0.0046(4) -0.0015(5)
C20 0.0429(8) 0.0538(9) 0.0219(6) -0.0141(6) -0.0097(6) -0.0024(7)
C21 0.0330(6) 0.0354(7) 0.0257(6) -0.0053(5) -0.0095(5) -0.0084(5)
C22 0.0309(6) 0.0426(8) 0.0354(7) -0.0164(6) -0.0143(6) 0.0054(6)
C23 0.0725(14) 0.0654(13) 0.0657(13) -0.0474(12) 0.0058(11) -0.0150(11)
C24 0.0296(7) 0.0571(10) 0.0305(7) -0.0148(7) -0.0027(5) 0.0014(6)
C25 0.0277(6) 0.0465(8) 0.0403(8) -0.0098(6) -0.0114(6) -0.0023(6)
C26 0.0343(7) 0.0405(8) 0.0440(8) -0.0133(7) -0.0130(6) 0.0163(6)
C27 0.0399(7) 0.0426(8) 0.0287(6) -0.0071(6) -0.0187(6) 0.0138(6)

loop_
_atom_type_symbol
_atom_type_description
_atom_type_scat_dispersion_real
_atom_type_scat_dispersion_imag
_atom_type_scat_source
C C 0.0033 0.0016 'International Tables Vol C Tables 4.2.6.8 and 6.1.1.4'
H H 0.0000 0.0000 'International Tables Vol C Tables 4.2.6.8 and 6.1.1.4'
N N 0.0061 0.0033 'International Tables Vol C Tables 4.2.6.8 and 6.1.1.4'
Si Si 0.0817 0.0704 'International Tables Vol C Tables 4.2.6.8 and 6.1.1.4'
Sb Sb -0.5866 1.5461 'International Tables Vol C Tables 4.2.6.8 and 6.1.1.4'
Cl Cl 0.1484 0.1585 'International Tables Vol C Tables 4.2.6.8 and 6.1.1.4'

loop_
_geom_angle_atom_site_label_1
_geom_angle_atom_site_label_2
_geom_angle_atom_site_label_3
_geom_angle
N1 Sb1 N5 101.44(14)
N1 Sb1 N2 92.93(5)
N5 Sb1 N2 89.18(16)
N1 Sb1 Cl1 107.7(2)
N5 Sb1 Cl1 6.3(4)
N2 Sb1 Cl1 89.8(2)
N1 Si1 C27 115.23(6)
N1 Si1 C25 108.64(6)
C27 Si1 C25 109.37(8)
N1 Si1 C26 108.94(7)
C27 Si1 C26 107.23(7)
C25 Si1 C26 107.15(8)
C1 N1 Si1 122.76(8)
C1 N1 Sb1 112.23(7)
Si1 N1 Sb1 125.00(5)
N3 N2 Sb1 121.85(12)
N4 N3 N2 175.1(2)
N6 N5 Sb1 116.2(4)
N7 N6 N5 175.4(4)
C6 C1 C2 118.40(10)
C6 C1 N1 120.08(10)
C2 C1 N1 121.50(10)
C3 C2 C1 119.22(10)
C3 C2 C7 116.15(11)
C1 C2 C7 124.55(10)
C4 C3 C2 122.03(12)
C4 C3 H3 119.0
C2 C3 H3 119.0
C5 C4 C3 118.80(11)
C5 C4 H4 120.6
C3 C4 H4 120.6
C4 C5 C6 121.37(11)
C4 C5 H5 119.3
C6 C5 H5 119.3
C5 C6 C1 119.94(11)
C5 C6 C13 115.49(10)
C1 C6 C13 124.49(11)
C8 C7 C12 119.00(10)
C8 C7 C2 119.93(10)
C12 C7 C2 120.67(10)
C9 C8 C7 119.46(11)
C9 C8 C19 117.36(11)
C7 C8 C19 123.10(11)
C10 C9 C8 122.12(12)
C10 C9 H9 118.9
C8 C9 H9 118.9
C9 C10 C11 117.98(11)
C9 C10 C20 121.02(13)
C11 C10 C20 120.98(13)
C10 C11 C12 121.98(12)
C10 C11 H11 119.0
C12 C11 H11 119.0
C11 C12 C7 119.32(11)
C11 C12 C21 116.75(11)
C7 C12 C21 123.88(11)
C18 C13 C14 119.43(12)
C18 C13 C6 121.34(12)
C14 C13 C6 118.60(11)
C15 C14 C13 119.38(13)
C15 C14 C22 118.71(13)
C13 C14 C22 121.84(12)
C16 C15 C14 121.63(15)
C16 C15 H15 119.2
C14 C15 H15 119.2
C15 C16 C17 118.53(14)
C15 C16 C23 120.62(18)
C17 C16 C23 120.85(17)
C16 C17 C18 121.91(14)
C16 C17 H17 119.0
C18 C17 H17 119.0
C17 C18 C13 119.09(14)
C17 C18 C24 120.00(13)
C13 C18 C24 120.89(13)
C8 C19 H19A 109.5
C8 C19 H19B 109.5
H19A C19 H19B 109.5
C8 C19 H19C 109.5
H19A C19 H19C 109.5
H19B C19 H19C 109.5
C10 C20 H20A 109.5
C10 C20 H20B 109.5
H20A C20 H20B 109.5
C10 C20 H20C 109.5
H20A C20 H20C 109.5
H20B C20 H20C 109.5
C12 C21 H21A 109.5
C12 C21 H21B 109.5
H21A C21 H21B 109.5
C12 C21 H21C 109.5
H21A C21 H21C 109.5
H21B C21 H21C 109.5
C14 C22 H22A 109.5
C14 C22 H22B 109.5
H22A C22 H22B 109.5
C14 C22 H22C 109.5
H22A C22 H22C 109.5
H22B C22 H22C 109.5
C16 C23 H23A 109.5
C16 C23 H23B 109.5
H23A C23 H23B 109.5
C16 C23 H23C 109.5
H23A C23 H23C 109.5
H23B C23 H23C 109.5
C18 C24 H24A 109.5
C18 C24 H24B 109.5
H24A C24 H24B 109.5
C18 C24 H24C 109.5
H24A C24 H24C 109.5
H24B C24 H24C 109.5
Si1 C25 H25A 109.5
Si1 C25 H25B 109.5
H25A C25 H25B 109.5
Si1 C25 H25C 109.5
H25A C25 H25C 109.5
H25B C25 H25C 109.5
Si1 C26 H26A 109.5
Si1 C26 H26B 109.5
H26A C26 H26B 109.5
Si1 C26 H26C 109.5
H26A C26 H26C 109.5
H26B C26 H26C 109.5
Si1 C27 H27A 109.5
Si1 C27 H27B 109.5
H27A C27 H27B 109.5
Si1 C27 H27C 109.5
H27A C27 H27C 109.5
H27B C27 H27C 109.5

loop_
_geom_bond_atom_site_label_1
_geom_bond_atom_site_label_2
_geom_bond_distance
Sb1 N1 2.0163(11)
Sb1 N5 2.082(4)
Sb1 N2 2.1249(13)
Sb1 Cl1 2.422(9)
Si1 N1 1.7803(11)
Si1 C27 1.8582(15)
Si1 C25 1.8620(16)
Si1 C26 1.8637(15)
N1 C1 1.4371(14)
N2 N3 1.180(2)
N3 N4 1.137(2)
N5 N6 1.237(4)
N6 N7 1.134(4)
C1 C6 1.4137(15)
C1 C2 1.4181(16)
C2 C3 1.3973(16)
C2 C7 1.4960(15)
C3 C4 1.3829(17)
C3 H3 0.9500
C4 C5 1.3799(19)
C4 H4 0.9500
C5 C6 1.3995(17)
C5 H5 0.9500
C6 C13 1.4995(18)
C7 C8 1.4088(17)
C7 C12 1.4112(17)
C8 C9 1.3926(17)
C8 C19 1.5081(18)
C9 C10 1.3862(19)
C9 H9 0.9500
C10 C11 1.3899(19)
C10 C20 1.5083(18)
C11 C12 1.3956(17)
C11 H11 0.9500
C12 C21 1.5127(18)
C13 C18 1.4077(18)
C13 C14 1.4099(19)
C14 C15 1.396(2)
C14 C22 1.509(2)
C15 C16 1.383(2)
C15 H15 0.9500
C16 C17 1.388(3)
C16 C23 1.510(2)
C17 C18 1.395(2)
C17 H17 0.9500
C18 C24 1.499(2)
C19 H19A 0.9800
C19 H19B 0.9800
C19 H19C 0.9800
C20 H20A 0.9800
C20 H20B 0.9800
C20 H20C 0.9800
C21 H21A 0.9800
C21 H21B 0.9800
C21 H21C 0.9800
C22 H22A 0.9800
C22 H22B 0.9800
C22 H22C 0.9800
C23 H23A 0.9800
C23 H23B 0.9800
C23 H23C 0.9800
C24 H24A 0.9800
C24 H24B 0.9800
C24 H24C 0.9800
C25 H25A 0.9800
C25 H25B 0.9800
C25 H25C 0.9800
C26 H26A 0.9800
C26 H26B 0.9800
C26 H26C 0.9800
C27 H27A 0.9800
C27 H27B 0.9800
C27 H27C 0.9800

loop_
_geom_torsion_atom_site_label_1
_geom_torsion_atom_site_label_2
_geom_torsion_atom_site_label_3
_geom_torsion_atom_site_label_4
_geom_torsion
C27 Si1 N1 C1 -101.45(11)
C25 Si1 N1 C1 21.64(11)
C26 Si1 N1 C1 138.04(10)
C27 Si1 N1 Sb1 79.72(9)
C25 Si1 N1 Sb1 -157.20(8)
C26 Si1 N1 Sb1 -40.80(9)
N5 Sb1 N1 C1 -125.65(18)
N2 Sb1 N1 C1 144.59(8)
Cl1 Sb1 N1 C1 -124.6(3)
N5 Sb1 N1 Si1 53.29(18)
N2 Sb1 N1 Si1 -36.47(8)
Cl1 Sb1 N1 Si1 54.3(3)
N1 Sb1 N2 N3 113.51(14)
N5 Sb1 N2 N3 12.1(2)
Cl1 Sb1 N2 N3 5.8(3)
Sb1 N2 N3 N4 177(2)
N1 Sb1 N5 N6 148.2(4)
N2 Sb1 N5 N6 -119.0(4)
Cl1 Sb1 N5 N6 -23(3)
Sb1 N5 N6 N7 173(4)
Si1 N1 C1 C6 -123.08(11)
Sb1 N1 C1 C6 55.89(13)
Si1 N1 C1 C2 58.36(14)
Sb1 N1 C1 C2 -122.67(10)
C6 C1 C2 C3 5.37(17)
N1 C1 C2 C3 -176.04(11)
C6 C1 C2 C7 -171.15(11)
N1 C1 C2 C7 7.43(17)
C1 C2 C3 C4 -1.94(19)
C7 C2 C3 C4 174.88(12)
C2 C3 C4 C5 -1.9(2)
C3 C4 C5 C6 2.3(2)
C4 C5 C6 C1 1.3(2)
C4 C5 C6 C13 -175.70(12)
C2 C1 C6 C5 -5.07(18)
N1 C1 C6 C5 176.33(11)
C2 C1 C6 C13 171.60(11)
N1 C1 C6 C13 -7.00(18)
C3 C2 C7 C8 -113.35(13)
C1 C2 C7 C8 63.27(16)
C3 C2 C7 C12 59.37(15)
C1 C2 C7 C12 -124.00(13)
C12 C7 C8 C9 4.29(17)
C2 C7 C8 C9 177.13(11)
C12 C7 C8 C19 -172.43(11)
C2 C7 C8 C19 0.41(18)
C7 C8 C9 C10 -1.91(19)
C19 C8 C9 C10 174.99(12)
C8 C9 C10 C11 -0.8(2)
C8 C9 C10 C20 -179.29(13)
C9 C10 C11 C12 1.1(2)
C20 C10 C11 C12 179.62(13)
C10 C11 C12 C7 1.3(2)
C10 C11 C12 C21 -176.36(13)
C8 C7 C12 C11 -3.97(18)
C2 C7 C12 C11 -176.76(11)
C8 C7 C12 C21 173.47(12)
C2 C7 C12 C21 0.68(19)
C5 C6 C13 C18 -100.01(15)
C1 C6 C13 C18 83.19(16)
C5 C6 C13 C14 70.86(16)
C1 C6 C13 C14 -105.94(14)
C18 C13 C14 C15 -0.6(2)
C6 C13 C14 C15 -171.69(13)
C18 C13 C14 C22 176.55(13)
C6 C13 C14 C22 5.50(18)
C13 C14 C15 C16 1.6(2)
C22 C14 C15 C16 -175.66(15)
C14 C15 C16 C17 -2.0(3)
C14 C15 C16 C23 177.56(18)
C15 C16 C17 C18 1.5(3)
C23 C16 C17 C18 -178.10(18)
C16 C17 C18 C13 -0.5(2)
C16 C17 C18 C24 177.70(16)
C14 C13 C18 C17 0.1(2)
C6 C13 C18 C17 170.92(13)
C14 C13 C18 C24 -178.10(13)
C6 C13 C18 C24 -7.3(2)
